data_2022325
loop_
_publ_author_name
'Medviediev, Volodymyr'
'Daszkiewicz, Marek'

_publ_section_title
;
 Structural and theoretical analysis of 2-chloro-4-nitroaniline and
 2-methyl-6-nitroaniline salts
;
_journal_coeditor_code DV3005
_journal_issue 3
_journal_name_full 'Acta Crystallographica Section C'
_journal_page_first 125
_journal_page_last 136
_journal_paper_doi 10.1107/S2053229621001455
_journal_volume 77
_journal_year 2021
_chemical_formula_iupac 'C6 H6 Cl N2 O2 +, Br -'
_chemical_formula_moiety 'C6 H6 Cl N2 O2 +, Br -'
_chemical_formula_sum 'C6 H6 Br Cl N2 O2'
_chemical_formula_weight 253.49
_chemical_name_systematic
;
2-Chloro-4-nitroanilinium bromide
;
_space_group_crystal_system orthorhombic
_space_group_IT_number 19
_space_group_name_Hall 'P 2ac 2ab'
_space_group_name_H-M_alt 'P 21 21 21'
_atom_sites_solution_hydrogens geom
_atom_sites_solution_primary direct
_audit_creation_method
;
Olex2 1.3
(compiled Nov 21 2019 18:26:39 for OlexSys, GUI svn.r6003)
;
_cell_angle_alpha 90
_cell_angle_beta 90
_cell_angle_gamma 90
_cell_formula_units_Z 4
_cell_length_a 5.72152(9)
_cell_length_b 7.90017(17)
_cell_length_c 20.2729(4)
_cell_measurement_reflns_used 7548
_cell_measurement_temperature 295.0(10)
_cell_measurement_theta_max 27.3650
_cell_measurement_theta_min 2.7740
_cell_volume 916.35(3)
_computing_cell_refinement
;
CrysAlis PRO (Rigaku OD, 2015)
;
_computing_data_collection
;
CrysAlis PRO (Rigaku OD, 2015)
;
_computing_data_reduction
;
CrysAlis PRO (Rigaku OD, 2015)
;
_computing_molecular_graphics
;
DIAMOND (Brandenburg & Putz, 2008) and OLEX2 (Dolomanov <i>et al.</i>,
2009)
;
_computing_publication_material
;
OLEX2 (Dolomanov <i>et al.</i>,  2009)
;
_computing_structure_refinement
;
SHELXL2018 (Sheldrick, 2015b)
;
_computing_structure_solution
;
SHELXS97 (Sheldrick, 2008)
;
_diffrn_ambient_temperature 295.0(10)
_diffrn_detector 'CCD plate'
_diffrn_detector_area_resol_mean 10.6249
_diffrn_measured_fraction_theta_full 0.999
_diffrn_measured_fraction_theta_max 0.999
_diffrn_measurement_device 'four-circle diffractometer'
_diffrn_measurement_device_type 'Rigaku Xcalibur Atlas'
_diffrn_measurement_method '\w scans'
_diffrn_radiation_monochromator graphite
_diffrn_radiation_probe x-ray
_diffrn_radiation_type 'Mo K\a'
_diffrn_radiation_wavelength 0.71073
_diffrn_reflns_av_R_equivalents 0.0347
_diffrn_reflns_av_unetI/netI 0.0229
_diffrn_reflns_limit_h_max 8
_diffrn_reflns_limit_h_min -8
_diffrn_reflns_limit_k_max 11
_diffrn_reflns_limit_k_min -11
_diffrn_reflns_limit_l_max 28
_diffrn_reflns_limit_l_min -28
_diffrn_reflns_number 18773
_diffrn_reflns_theta_full 25.242
_diffrn_reflns_theta_max 29.994
_diffrn_reflns_theta_min 2.767
_diffrn_source 'fine-focus sealed X-ray tube'
_exptl_absorpt_coefficient_mu 4.738
_exptl_absorpt_correction_T_max 0.446
_exptl_absorpt_correction_T_min 0.300
_exptl_absorpt_correction_type analytical
_exptl_absorpt_process_details
;
{CrysAlis PRO (Rigaku OD, 2015), based on expressions derived by
Clark & Reid (1995)]
;
_exptl_crystal_colour 'clear yellowish colourless'
_exptl_crystal_density_diffrn 1.837
_exptl_crystal_description block
_exptl_crystal_F_000 496
_exptl_crystal_size_max 0.358
_exptl_crystal_size_mid 0.261
_exptl_crystal_size_min 0.216
_refine_diff_density_max 0.331
_refine_diff_density_min -0.697
_refine_ls_abs_structure_details
;
Flack <i>x</i> determined using 881 quotients [(I+)-(I-)]/[(I+)+(I-)]
(Parsons <i>et al.</i>,  2013)
;
_refine_ls_abs_structure_Flack -0.008(4)
_refine_ls_extinction_method none
_refine_ls_goodness_of_fit_ref 1.127
_refine_ls_hydrogen_treatment mixed
_refine_ls_matrix_type full
_refine_ls_number_parameters 113
_refine_ls_number_reflns 2669
_refine_ls_number_restraints 0
_refine_ls_restrained_S_all 1.127
_refine_ls_R_factor_all 0.0366
_refine_ls_R_factor_gt 0.0278
_refine_ls_shift/su_max 0.002
_refine_ls_shift/su_mean 0.000
_refine_ls_structure_factor_coef Fsqd
_refine_ls_weighting_details 'w=1/[\s^2^(Fo^2^)+(0.0322P)^2^] where P=(Fo^2^+2Fc^2^)/3'
_refine_ls_weighting_scheme calc
_refine_ls_wR_factor_gt 0.0598
_refine_ls_wR_factor_ref 0.0623
_reflns_number_gt 2340
_reflns_number_total 2669
_reflns_threshold_expression 'I > 2\s(I)'
_cod_data_source_file dv3005sup1.cif
_cod_data_source_block 1
_cod_depositor_comments 'Adding full bibliography for 2022325--2022329.cif.'
_cod_database_code 2022325
_cod_database_fobs_code 2022325
_shelx_space_group_comment
;
The symmetry employed for this shelxl refinement is uniquely defined
by the following loop, which should always be used as a source of
symmetry information in preference to the above space-group names.
They are only intended as comments.
;

loop_
_space_group_symop_operation_xyz
'x, y, z'
'-x+1/2, -y, z+1/2'
'x+1/2, -y+1/2, -z'
'-x, y+1/2, -z+1/2'

loop_
_atom_site_type_symbol
_atom_site_label
_atom_site_fract_x
_atom_site_fract_y
_atom_site_fract_z
_atom_site_U_iso_or_equiv
_atom_site_adp_type
_atom_site_calc_flag
_atom_site_occupancy
_atom_site_disorder_assembly
_atom_site_disorder_group
Br Br1 0.52443(5) 0.84406(4) 0.58461(2) 0.04093(10) Uani d 1 . .
Cl Cl1 -0.31036(14) 0.35586(13) 0.53964(4) 0.0489(2) Uani d 1 . .
O O1 0.0516(5) -0.1126(3) 0.68972(13) 0.0555(7) Uani d 1 . .
O O2 0.2906(5) 0.0104(4) 0.75612(13) 0.0684(8) Uani d 1 . .
N N1 0.0211(4) 0.6339(3) 0.57628(13) 0.0376(6) Uani d 1 . .
H H1A 0.139212 0.703405 0.585339 0.051(11) Uiso calc 1 . .
H H1B -0.112446 0.680764 0.589483 0.061(12) Uiso calc 1 . .
H H1C 0.015304 0.615323 0.533010 0.058(12) Uiso calc 1 . .
N N2 0.1576(5) 0.0117(4) 0.70883(14) 0.0435(7) Uani d 1 . .
C C1 0.0557(5) 0.4735(4) 0.61076(14) 0.0315(6) Uani d 1 . .
C C2 -0.0893(5) 0.3361(4) 0.59723(13) 0.0316(6) Uani d 1 . .
C C3 -0.0560(5) 0.1838(4) 0.62907(14) 0.0353(6) Uani d 1 . .
H H3 -0.150708 0.090853 0.620220 0.042 Uiso calc 1 . .
C C4 0.1227(5) 0.1743(4) 0.67451(14) 0.0336(6) Uani d 1 . .
C C5 0.2665(6) 0.3069(5) 0.68918(16) 0.0411(8) Uani d 1 . .
H H5 0.385125 0.295483 0.720224 0.049 Uiso calc 1 . .
C C6 0.2312(6) 0.4597(4) 0.65653(15) 0.0384(7) Uani d 1 . .
H H6 0.326256 0.552208 0.665712 0.046 Uiso calc 1 . .

loop_
_atom_site_aniso_label
_atom_site_aniso_U_11
_atom_site_aniso_U_22
_atom_site_aniso_U_33
_atom_site_aniso_U_12
_atom_site_aniso_U_13
_atom_site_aniso_U_23
Br1 0.03208(15) 0.03898(17) 0.05173(17) -0.00640(13) -0.00074(12) 0.00111(15)
Cl1 0.0427(4) 0.0490(5) 0.0550(4) -0.0100(4) -0.0201(3) 0.0017(4)
O1 0.0662(17) 0.0372(14) 0.0631(15) -0.0065(13) 0.0010(13) 0.0077(11)
O2 0.073(2) 0.064(2) 0.0680(17) 0.0007(16) -0.0280(15) 0.0191(16)
N1 0.0321(12) 0.0338(13) 0.0470(14) -0.0041(11) -0.0043(11) 0.0024(11)
N2 0.0447(16) 0.0424(18) 0.0433(14) 0.0014(14) 0.0024(13) 0.0069(14)
C1 0.0283(14) 0.0320(15) 0.0342(13) -0.0022(12) 0.0033(11) 0.0001(12)
C2 0.0273(12) 0.0336(15) 0.0339(13) -0.0016(12) -0.0019(9) -0.0050(14)
C3 0.0364(14) 0.0300(16) 0.0395(14) -0.0072(12) 0.0003(12) -0.0037(13)
C4 0.0358(14) 0.0310(16) 0.0340(13) -0.0002(14) 0.0020(11) 0.0009(14)
C5 0.0368(16) 0.046(2) 0.0409(16) -0.0033(15) -0.0098(13) 0.0050(15)
C6 0.0343(16) 0.0383(18) 0.0424(15) -0.0106(14) -0.0076(13) 0.0005(15)

loop_
_atom_type_symbol
_atom_type_description
_atom_type_scat_dispersion_real
_atom_type_scat_dispersion_imag
_atom_type_scat_source
C C 0.0033 0.0016 'International Tables Vol C Tables 4.2.6.8 and 6.1.1.4'
H H 0.0000 0.0000 'International Tables Vol C Tables 4.2.6.8 and 6.1.1.4'
N N 0.0061 0.0033 'International Tables Vol C Tables 4.2.6.8 and 6.1.1.4'
O O 0.0106 0.0060 'International Tables Vol C Tables 4.2.6.8 and 6.1.1.4'
Cl Cl 0.1484 0.1585 'International Tables Vol C Tables 4.2.6.8 and 6.1.1.4'
Br Br -0.2901 2.4595 'International Tables Vol C Tables 4.2.6.8 and 6.1.1.4'

loop_
_exptl_crystal_face_index_h
_exptl_crystal_face_index_k
_exptl_crystal_face_index_l
_exptl_crystal_face_perp_dist
0 -4 5 0.1164
0 4 -5 0.1000
-5 0 3 0.1783
5 0 -3 0.1651
0 1 5 0.1121
0 -1 -5 0.1491
-4 1 5 0.1579
-4 -1 -5 0.1878
3 1 5 0.1447
1 -1 -5 0.1600
-1 -1 5 0.1364
1 -1 5 0.1426
0 -1 -1 0.1382
2 -4 -5 0.1656
0 -1 5 0.1218
0 5 -2 0.1016
4 5 -5 0.1392
0 2 -5 0.0939
0 0 1 0.1054
0 4 -27 0.1226

loop_
_geom_angle_atom_site_label_1
_geom_angle_atom_site_label_2
_geom_angle_atom_site_label_3
_geom_angle_site_symmetry_1
_geom_angle_site_symmetry_3
_geom_angle
_geom_angle_publ_flag
H1A N1 H1B . . 109.5 ?
H1A N1 H1C . . 109.5 ?
H1B N1 H1C . . 109.5 ?
C1 N1 H1A . . 109.5 ?
C1 N1 H1B . . 109.5 ?
C1 N1 H1C . . 109.5 ?
O1 N2 O2 . . 123.5(3) ?
O1 N2 C4 . . 119.0(3) ?
O2 N2 C4 . . 117.5(3) ?
C2 C1 N1 . . 120.1(3) ?
C6 C1 N1 . . 119.5(3) ?
C6 C1 C2 . . 120.5(3) ?
C1 C2 Cl1 . . 119.9(2) ?
C3 C2 Cl1 . . 119.7(2) ?
C3 C2 C1 . . 120.4(3) ?
C2 C3 H3 . . 121.2 ?
C4 C3 C2 . . 117.6(3) ?
C4 C3 H3 . . 121.2 ?
C3 C4 N2 . . 117.6(3) ?
C5 C4 N2 . . 119.0(3) ?
C5 C4 C3 . . 123.4(3) ?
C4 C5 H5 . . 120.8 ?
C4 C5 C6 . . 118.3(3) ?
C6 C5 H5 . . 120.8 ?
C1 C6 C5 . . 119.8(3) ?
C1 C6 H6 . . 120.1 ?
C5 C6 H6 . . 120.1 ?

loop_
_geom_bond_atom_site_label_1
_geom_bond_atom_site_label_2
_geom_bond_site_symmetry_2
_geom_bond_distance
_geom_bond_publ_flag
Cl1 C2 . 1.729(3) ?
O1 N2 . 1.217(4) ?
O2 N2 . 1.224(4) ?
N1 H1A . 0.8900 ?
N1 H1B . 0.8900 ?
N1 H1C . 0.8900 ?
N1 C1 . 1.461(4) ?
N2 C4 . 1.475(4) ?
C1 C2 . 1.393(4) ?
C1 C6 . 1.371(4) ?
C2 C3 . 1.379(4) ?
C3 H3 . 0.9300 ?
C3 C4 . 1.378(4) ?
C4 C5 . 1.365(5) ?
C5 H5 . 0.9300 ?
C5 C6 . 1.391(5) ?
C6 H6 . 0.9300 ?

loop_
_geom_hbond_atom_site_label_D
_geom_hbond_atom_site_label_H
_geom_hbond_atom_site_label_A
_geom_hbond_site_symmetry_A
_geom_hbond_distance_DH
_geom_hbond_distance_HA
_geom_hbond_distance_DA
_geom_hbond_angle_DHA
_geom_hbond_publ_flag
N1 H1A Br1 . 0.89 2.47 3.329(2) 162.7 yes
N1 H1B Br1 1_455 0.89 2.45 3.295(2) 159.3 yes
N1 H1C Br1 3_466 0.89 2.41 3.266(3) 162.5 yes
C3 H3 Br1 1_445 0.93 2.79 3.712(3) 172.0 yes
C5 H5 O2 4_656 0.93 2.56 3.199(4) 126.2 yes

loop_
_geom_torsion_atom_site_label_1
_geom_torsion_atom_site_label_2
_geom_torsion_atom_site_label_3
_geom_torsion_atom_site_label_4
_geom_torsion_site_symmetry_1
_geom_torsion_site_symmetry_2
_geom_torsion_site_symmetry_3
_geom_torsion_site_symmetry_4
_geom_torsion
_geom_torsion_publ_flag
Cl1 C2 C3 C4 . . . . 179.9(2) ?
O1 N2 C4 C3 . . . . 10.1(5) ?
O1 N2 C4 C5 . . . . -170.2(3) ?
O2 N2 C4 C3 . . . . -168.8(3) ?
O2 N2 C4 C5 . . . . 10.9(5) ?
N1 C1 C2 Cl1 . . . . -0.1(4) ?
N1 C1 C2 C3 . . . . 179.3(3) ?
N1 C1 C6 C5 . . . . -179.5(3) ?
N2 C4 C5 C6 . . . . -179.8(3) ?
C1 C2 C3 C4 . . . . 0.6(4) ?
C2 C1 C6 C5 . . . . 0.7(5) ?
C2 C3 C4 N2 . . . . 179.7(3) ?
C2 C3 C4 C5 . . . . -0.1(5) ?
C3 C4 C5 C6 . . . . -0.1(5) ?
C4 C5 C6 C1 . . . . -0.2(5) ?
C6 C1 C2 Cl1 . . . . 179.7(2) ?
C6 C1 C2 C3 . . . . -0.9(4) ?
